data_4347413
loop_
_publ_author_name
'Fu, Hong-Ru'
'Zhang, Jian'

_publ_section_title
;
 Selective Sorption of Light Hydrocarbons on a Family of Metal-Organic
 Frameworks with Different Imidazolate Pillars.
;
_journal_issue 8
_journal_name_full 'Inorganic chemistry'
_journal_page_first 3928
_journal_page_last 3932
_journal_paper_doi 10.1021/acs.inorgchem.6b00136
_journal_volume 55
_journal_year 2016
_chemical_formula_moiety '2(C16.50 H7 N1.70 O3 Zn)'
_chemical_formula_sum 'C33 H14 N3.41 O6 Zn2'
_chemical_formula_weight 684.97
_space_group_IT_number 63
_space_group_name_Hall '-C 2c 2'
_space_group_name_H-M_alt 'C m c m'
_symmetry_cell_setting orthorhombic
_symmetry_space_group_name_H-M 'C m c m'
_atom_sites_solution_hydrogens geom
_atom_sites_solution_primary direct
_atom_sites_solution_secondary difmap
_audit_creation_method SHELXL-97
_audit_update_record
;   
2015-12-06 deposited with the CCDC.
2015-12-07 downloaded from the CCDC.
;
_cell_angle_alpha 90.00
_cell_angle_beta 90.00
_cell_angle_gamma 90.00
_cell_formula_units_Z 4
_cell_length_a 17.0192(12)
_cell_length_b 27.7960(17)
_cell_length_c 9.3238(4)
_cell_measurement_reflns_used 2756
_cell_measurement_temperature 100(2)
_cell_measurement_theta_max 26.8510
_cell_measurement_theta_min 3.3190
_cell_volume 4410.8(5)
_computing_cell_refinement 'Bruker FRAMBO'
_computing_data_collection 'Bruker FRAMBO'
_computing_data_reduction 'Bruker SAINT'
_computing_molecular_graphics 'Bruker SHELXTL'
_computing_publication_material 'Bruker SHELXTL'
_computing_structure_refinement 'SHELXL-97 (Sheldrick, 1997)'
_computing_structure_solution 'SHELXS-97 (Sheldrick, 1990)'
_diffrn_ambient_temperature 100(2)
_diffrn_detector_area_resol_mean none
_diffrn_measured_fraction_theta_full 0.999
_diffrn_measured_fraction_theta_max 0.999
_diffrn_measurement_device_type 'multiwire proportional'
_diffrn_measurement_method 'phi and omega scans'
_diffrn_radiation_monochromator graphite
_diffrn_radiation_source 'fine-focus sealed tube'
_diffrn_radiation_type MoK\a
_diffrn_radiation_wavelength 0.71073
_diffrn_reflns_av_R_equivalents 0.0324
_diffrn_reflns_av_sigmaI/netI 0.0282
_diffrn_reflns_limit_h_max 20
_diffrn_reflns_limit_h_min -14
_diffrn_reflns_limit_k_max 27
_diffrn_reflns_limit_k_min -33
_diffrn_reflns_limit_l_max 11
_diffrn_reflns_limit_l_min -8
_diffrn_reflns_number 7298
_diffrn_reflns_theta_full 25.00
_diffrn_reflns_theta_max 25.00
_diffrn_reflns_theta_min 2.39
_diffrn_standards_decay_% none
_diffrn_standards_interval_count none
_diffrn_standards_interval_time none
_diffrn_standards_number none
_exptl_absorpt_coefficient_mu 1.122
_exptl_absorpt_correction_T_max 0.845
_exptl_absorpt_correction_T_min 0.799
_exptl_absorpt_correction_type multi-scan
_exptl_crystal_colour colorless
_exptl_crystal_density_diffrn 1.031
_exptl_crystal_density_method 'not measured'
_exptl_crystal_description block
_exptl_crystal_F_000 1375
_exptl_crystal_size_max 0.20
_exptl_crystal_size_mid 0.20
_exptl_crystal_size_min 0.15
_platon_squeeze_details
;
;
_refine_diff_density_max 1.320
_refine_diff_density_min -1.458
_refine_diff_density_rms 0.137
_refine_ls_extinction_method none
_refine_ls_goodness_of_fit_ref 1.075
_refine_ls_hydrogen_treatment mixed
_refine_ls_matrix_type full
_refine_ls_number_parameters 160
_refine_ls_number_reflns 2154
_refine_ls_number_restraints 573
_refine_ls_restrained_S_all 1.098
_refine_ls_R_factor_all 0.1110
_refine_ls_R_factor_gt 0.0977
_refine_ls_shift/su_max 0.001
_refine_ls_shift/su_mean 0.000
_refine_ls_structure_factor_coef Fsqd
_refine_ls_weighting_details 'calc w=1/[\s^2^(Fo^2^)+(0.2000P)^2^+16.0000P] where P=(Fo^2^+2Fc^2^)/3'
_refine_ls_weighting_scheme calc
_refine_ls_wR_factor_gt 0.2907
_refine_ls_wR_factor_ref 0.3052
_reflns_number_gt 1591
_reflns_number_total 2157
_reflns_threshold_expression >2sigma(I)
_cod_data_source_file ic6b00136_si_002.cif
_cod_data_source_block 1-mim
_cod_original_sg_symbol_H-M cmcm
_cod_database_code 4347413

loop_
_symmetry_equiv_pos_as_xyz
'x, y, z'
'-x, -y, z+1/2'
'-x, y, -z+1/2'
'x, -y, -z'
'x+1/2, y+1/2, z'
'-x+1/2, -y+1/2, z+1/2'
'-x+1/2, y+1/2, -z+1/2'
'x+1/2, -y+1/2, -z'
'-x, -y, -z'
'x, y, -z-1/2'
'x, -y, z-1/2'
'-x, y, z'
'-x+1/2, -y+1/2, -z'
'x+1/2, y+1/2, -z-1/2'
'x+1/2, -y+1/2, z-1/2'
'-x+1/2, y+1/2, z'

loop_
_atom_site_label
_atom_site_type_symbol
_atom_site_fract_x
_atom_site_fract_y
_atom_site_fract_z
_atom_site_U_iso_or_equiv
_atom_site_adp_type
_atom_site_occupancy
_atom_site_symmetry_multiplicity
_atom_site_calc_flag
_atom_site_refinement_flags
Zn1 Zn 1.0000 -0.20193(3) 1.07129(7) 0.0567(3) Uani 1 2 d SU
C2 C 1.0000 -0.1981(4) 0.7500 0.068(2) Uani 1 4 d SU
C12 C 0.5000 -0.0973(4) 1.2500 0.0538(18) Uani 1 4 d SU
C14 C 0.5000 0.0025(3) 1.2500 0.0484(16) Uani 1 4 d SU
C16 C 0.5000 0.0806(3) 1.1231(7) 0.0606(15) Uani 1 2 d SU
H16 H 0.5000 0.0640 1.0365 0.073 Uiso 1 2 calc SR
C11 C 0.5704(4) -0.0727(2) 1.2500 0.0534(13) Uani 1 2 d SU
C15 C 0.5000 0.0557(3) 1.2500 0.0457(17) Uani 1 4 d SU
C19 C 0.5000 0.2098(3) 1.2500 0.0513(19) Uani 1 4 d SU
C13 C 0.5716(4) -0.0227(3) 1.2500 0.0526(13) Uani 1 2 d SU
O2 O 0.5118(5) 0.23014(19) 1.1340(6) 0.0591(18) Uani 0.50 1 d PU
C18 C 0.5000 0.1561(3) 1.2500 0.0484(18) Uani 1 4 d SU
C10 C 0.6470(4) -0.0982(3) 1.2500 0.0622(14) Uani 1 2 d SDU
C5 C 0.7930(5) -0.1440(3) 1.2500 0.0710(17) Uani 1 2 d SU
C4 C 0.8708(5) -0.1679(3) 1.2500 0.0742(17) Uani 1 2 d SU
C17 C 0.5000 0.1303(2) 1.1238(8) 0.0607(15) Uani 1 2 d SU
H17 H 0.5000 0.1468 1.0369 0.073 Uiso 1 2 calc SR
O1 O 0.9033(3) -0.1755(2) 1.1318(5) 0.1027(13) Uani 1 1 d U
N1 N 1.0000 -0.2115(4) 0.8711(10) 0.108(2) Uani 1 2 d SU
C9 C 0.7006(7) -0.0910(4) 1.1297(12) 0.0691(18) Uani 0.50 1 d PU
H9 H 0.6880 -0.0693 1.0572 0.083 Uiso 0.50 1 calc PR
C8 C 0.7700(7) -0.1166(4) 1.1245(13) 0.0737(19) Uani 0.50 1 d PU
H8 H 0.8012 -0.1162 1.0427 0.088 Uiso 0.50 1 calc PR
C6 C 0.7402(6) -0.1525(4) 1.1575(12) 0.076(2) Uani 0.50 1 d PDU
H6 H 0.7499 -0.1763 1.0897 0.091 Uiso 0.50 1 calc PR
N3 N 0.6431(8) 0.0041(5) 1.2500 0.082(3) Uani 0.564(18) 2 d SPU
N2 N 0.5000 -0.1415(12) 1.2500 0.066(5) Uani 0.28(2) 4 d SPU
C3 C 0.9439(13) -0.1477(8) 0.7500 0.093(3) Uani 0.50 2 d SPU
C1 C 0.9326(10) -0.2547(6) 0.8232(14) 0.096(3) Uani 0.50 1 d PU
H1 H 0.9027 -0.2739 0.8839 0.115 Uiso 0.50 1 calc PR
C7 C 0.6710(4) -0.1292(3) 1.1514(8) 0.0999(16) Uani 1 1 d DU
H7 H 0.6382 -0.1352 1.0737 0.120 Uiso 0.50 1 calc PR

loop_
_atom_site_aniso_label
_atom_site_aniso_U_11
_atom_site_aniso_U_22
_atom_site_aniso_U_33
_atom_site_aniso_U_23
_atom_site_aniso_U_13
_atom_site_aniso_U_12
Zn1 0.0619(5) 0.0790(6) 0.0291(5) 0.0064(3) 0.000 0.000
C2 0.072(5) 0.101(5) 0.031(4) 0.000 0.000 0.000
C12 0.060(4) 0.068(4) 0.033(3) 0.000 0.000 0.000
C14 0.060(3) 0.054(3) 0.031(3) 0.000 0.000 0.000
C16 0.080(3) 0.069(3) 0.032(3) 0.002(3) 0.000 0.000
C11 0.058(3) 0.064(3) 0.037(2) 0.000 0.000 0.006(2)
C15 0.052(3) 0.053(3) 0.032(3) 0.000 0.000 0.000
C19 0.055(4) 0.059(4) 0.040(4) 0.000 0.000 0.000
C13 0.055(3) 0.066(3) 0.037(2) 0.000 0.000 0.004(3)
O2 0.065(5) 0.063(3) 0.050(3) 0.008(2) 0.009(3) 0.000(3)
C18 0.057(4) 0.052(3) 0.036(3) 0.000 0.000 0.000
C10 0.063(3) 0.071(3) 0.053(3) 0.000 0.000 0.006(3)
C5 0.068(3) 0.081(3) 0.064(3) 0.000 0.000 0.017(3)
C4 0.067(3) 0.093(3) 0.063(3) 0.000 0.000 0.018(3)
C17 0.085(3) 0.056(3) 0.041(3) 0.004(3) 0.000 0.000
O1 0.088(2) 0.140(3) 0.080(2) -0.018(2) -0.008(2) 0.041(2)
N1 0.122(4) 0.142(4) 0.061(4) 0.007(4) 0.000 0.000
C9 0.067(3) 0.086(3) 0.055(3) 0.010(3) 0.001(3) 0.009(3)
C8 0.069(4) 0.095(4) 0.057(3) 0.008(3) 0.003(3) 0.021(3)
C6 0.072(4) 0.089(4) 0.066(4) -0.010(3) -0.007(3) 0.020(3)
N3 0.081(6) 0.088(6) 0.079(6) 0.000 0.000 -0.003(5)
N2 0.071(9) 0.078(9) 0.048(9) 0.000 0.000 0.000
C3 0.093(5) 0.114(5) 0.071(5) 0.000 0.000 0.018(5)
C1 0.099(5) 0.113(5) 0.076(4) 0.000(4) -0.003(4) -0.001(4)
C7 0.100(3) 0.117(3) 0.083(3) -0.016(2) -0.002(3) 0.018(3)

loop_
_atom_type_symbol
_atom_type_description
_atom_type_scat_dispersion_real
_atom_type_scat_dispersion_imag
_atom_type_scat_source
C C 0.0033 0.0016 'International Tables Vol C Tables 4.2.6.8 and 6.1.1.4'
H H 0.0000 0.0000 'International Tables Vol C Tables 4.2.6.8 and 6.1.1.4'
N N 0.0061 0.0033 'International Tables Vol C Tables 4.2.6.8 and 6.1.1.4'
O O 0.0106 0.0060 'International Tables Vol C Tables 4.2.6.8 and 6.1.1.4'
Zn Zn 0.2839 1.4301 'International Tables Vol C Tables 4.2.6.8 and 6.1.1.4'

loop_
_geom_angle_atom_site_label_1
_geom_angle_atom_site_label_2
_geom_angle_atom_site_label_3
_geom_angle
_geom_angle_site_symmetry_1
_geom_angle_site_symmetry_3
N1 Zn1 O1 110.52(19) . .
N1 Zn1 O1 110.52(19) . 12_755
O1 Zn1 O1 121.3(3) . 12_755
N1 Zn1 O2 99.0(3) . 16_645
O1 Zn1 O2 101.2(3) . 16_645
O1 Zn1 O2 111.7(3) 12_755 16_645
N1 Zn1 O2 99.0(3) . 5_545
O1 Zn1 O2 111.7(3) . 5_545
O1 Zn1 O2 101.2(3) 12_755 5_545
O2 Zn1 O2 11.6(5) 16_645 5_545
C2 C2 C2 0(10) 12_755 10_557
C2 C2 C2 0(10) 12_755 3_756
C2 C2 C2 0(10) 10_557 3_756
C2 C2 N1 0(10) 12_755 .
C2 C2 N1 0(10) 10_557 .
C2 C2 N1 0(10) 3_756 .
C2 C2 N1 0(10) 12_755 10_557
C2 C2 N1 0(10) 10_557 10_557
C2 C2 N1 0(10) 3_756 10_557
N1 C2 N1 143.4(15) . 10_557
C2 C2 C3 0(10) 12_755 12_755
C2 C2 C3 0(10) 10_557 12_755
C2 C2 C3 0(10) 3_756 12_755
N1 C2 C3 105.0(6) . 12_755
N1 C2 C3 105.0(6) 10_557 12_755
C2 C2 C3 0(10) 12_755 3_756
C2 C2 C3 0(10) 10_557 3_756
C2 C2 C3 0(10) 3_756 3_756
N1 C2 C3 105.0(6) . 3_756
N1 C2 C3 105.0(6) 10_557 3_756
C3 C2 C3 0.0(14) 12_755 3_756
C2 C2 C3 0(10) 12_755 .
C2 C2 C3 0(10) 10_557 .
C2 C2 C3 0(10) 3_756 .
N1 C2 C3 105.0(6) . .
N1 C2 C3 105.0(6) 10_557 .
C3 C2 C3 68.6(16) 12_755 .
C3 C2 C3 68.6(16) 3_756 .
N2 C12 C11 119.8(5) . .
N2 C12 C11 119.8(5) . 3_657
C11 C12 C11 120.5(9) . 3_657
C13 C14 C13 120.2(9) 3_657 .
C13 C14 C15 119.9(4) 3_657 .
C13 C14 C15 119.9(4) . .
C15 C16 C17 120.1(7) . .
C15 C16 H16 119.9 . .
C17 C16 H16 119.9 . .
C12 C11 C13 120.6(7) . .
C12 C11 C10 121.7(7) . .
C13 C11 C10 117.7(6) . .
C16 C15 C16 119.3(9) 10_558 .
C16 C15 C14 120.4(4) 10_558 .
C16 C15 C14 120.4(4) . .
O2 C19 O2 18.8(9) 10_558 3_657
O2 C19 O2 125.6(9) 10_558 12_655
O2 C19 O2 122.0(9) 3_657 12_655
O2 C19 O2 122.0(9) 10_558 .
O2 C19 O2 125.6(9) 3_657 .
O2 C19 O2 18.8(9) 12_655 .
O2 C19 C18 117.2(5) 10_558 .
O2 C19 C18 117.2(5) 3_657 .
O2 C19 C18 117.2(5) 12_655 .
O2 C19 C18 117.2(5) . .
C11 C13 C14 119.0(7) . .
C11 C13 N3 122.3(8) . .
C14 C13 N3 118.7(8) . .
O2 O2 C19 80.6(4) 12_655 .
O2 O2 Zn1 84.2(3) 12_655 5_455
C19 O2 Zn1 132.4(5) . 5_455
C17 C18 C17 117.2(9) . 10_558
C17 C18 C19 121.4(4) . .
C17 C18 C19 121.4(4) 10_558 .
C7 C10 C7 87.9(8) . 10_558
C7 C10 C9 50.5(6) . .
C7 C10 C9 115.5(8) 10_558 .
C7 C10 C9 115.5(8) . 10_558
C7 C10 C9 50.5(6) 10_558 10_558
C9 C10 C9 100.5(10) . 10_558
C7 C10 C11 125.6(5) . .
C7 C10 C11 125.6(5) 10_558 .
C9 C10 C11 118.9(6) . .
C9 C10 C11 118.9(6) 10_558 .
C6 C5 C6 85.7(12) . 10_558
C6 C5 C8 117.0(9) . 10_558
C6 C5 C8 50.0(7) 10_558 10_558
C6 C5 C8 50.0(7) . .
C6 C5 C8 117.0(9) 10_558 .
C8 C5 C8 107.5(11) 10_558 .
C6 C5 C4 123.4(7) . .
C6 C5 C4 123.4(7) 10_558 .
C8 C5 C4 118.5(6) 10_558 .
C8 C5 C4 118.5(6) . .
O1 C4 O1 123.5(8) . 10_558
O1 C4 C5 118.1(4) . .
O1 C4 C5 118.1(4) 10_558 .
C18 C17 C16 121.6(7) . .
C18 C17 H17 119.2 . .
C16 C17 H17 119.2 . .
C4 O1 Zn1 135.6(5) . .
C2 N1 C2 0.0(11) 12_755 10_557
C2 N1 C2 0.0(11) 12_755 .
C2 N1 C2 0.0(11) 10_557 .
C2 N1 C2 0.0(11) 12_755 3_756
C2 N1 C2 0.0(11) 10_557 3_756
C2 N1 C2 0.0(11) . 3_756
C2 N1 C1 88.4(8) 12_755 12_755
C2 N1 C1 88.4(8) 10_557 12_755
C2 N1 C1 88.4(8) . 12_755
C2 N1 C1 88.4(8) 3_756 12_755
C2 N1 C1 88.4(8) 12_755 .
C2 N1 C1 88.4(8) 10_557 .
C2 N1 C1 88.4(8) . .
C2 N1 C1 88.4(8) 3_756 .
C1 N1 C1 83.6(11) 12_755 .
C2 N1 Zn1 153.6(10) 12_755 .
C2 N1 Zn1 153.6(10) 10_557 .
C2 N1 Zn1 153.6(10) . .
C2 N1 Zn1 153.6(10) 3_756 .
C1 N1 Zn1 110.8(6) 12_755 .
C1 N1 Zn1 110.8(6) . .
C8 C9 C10 119.4(10) . .
C8 C9 H9 120.3 . .
C10 C9 H9 120.3 . .
C9 C8 C5 118.3(10) . .
C9 C8 H8 120.8 . .
C5 C8 H8 120.8 . .
C5 C6 C7 124.1(10) . .
C5 C6 H6 118.0 . .
C7 C6 H6 118.0 . .
C2 C3 C2 0.0(5) 12_755 .
C2 C3 C2 0.0(5) 12_755 3_756
C2 C3 C2 0.0(5) . 3_756
C2 C3 C2 0.0(5) 12_755 10_557
C2 C3 C2 0.0(5) . 10_557
C2 C3 C2 0.0(5) 3_756 10_557
C1 C1 N1 105.1(6) 10_557 .
C1 C1 H1 127.5 10_557 .
N1 C1 H1 127.5 . .
C10 C7 C6 123.6(8) . .
C10 C7 H7 118.2 . .
C6 C7 H7 118.2 . .

loop_
_geom_bond_atom_site_label_1
_geom_bond_atom_site_label_2
_geom_bond_distance
_geom_bond_site_symmetry_2
Zn1 N1 1.885(10) .
Zn1 O1 1.888(5) .
Zn1 O1 1.888(5) 12_755
Zn1 O2 1.987(5) 16_645
Zn1 O2 1.987(5) 5_545
C2 C2 0.0000 12_755
C2 C2 0.0000 10_557
C2 C2 0.0000 3_756
C2 N1 1.189(10) .
C2 N1 1.189(10) 10_557
C2 C3 1.69(2) 12_755
C2 C3 1.69(2) 3_756
C2 C3 1.69(2) .
C12 N2 1.23(4) .
C12 C11 1.380(9) .
C12 C11 1.380(9) 3_657
C14 C13 1.406(8) 3_657
C14 C13 1.406(8) .
C14 C15 1.479(13) .
C16 C15 1.371(8) .
C16 C17 1.382(10) .
C16 H16 0.9300 .
C11 C13 1.389(10) .
C11 C10 1.484(10) .
C15 C16 1.371(8) 10_558
C19 O2 1.237(7) 10_558
C19 O2 1.237(7) 3_657
C19 O2 1.237(7) 12_655
C19 O2 1.237(7) .
C19 C18 1.492(13) .
C13 N3 1.426(15) .
O2 O2 0.403(19) 12_655
O2 Zn1 1.987(5) 5_455
C18 C17 1.378(9) .
C18 C17 1.378(9) 10_558
C10 C7 1.325(8) .
C10 C7 1.325(8) 10_558
C10 C9 1.460(12) .
C10 C9 1.460(12) 10_558
C5 C6 1.267(13) .
C5 C6 1.267(13) 10_558
C5 C8 1.451(13) 10_558
C5 C8 1.451(13) .
C5 C4 1.481(12) .
C4 O1 1.251(6) .
C4 O1 1.251(6) 10_558
C17 H17 0.9300 .
N1 C2 1.189(10) 12_755
N1 C2 1.189(10) 10_557
N1 C2 1.189(10) 3_756
N1 C1 1.720(17) 12_755
N1 C1 1.720(17) .
C9 C8 1.380(16) .
C9 H9 0.9300 .
C8 H8 0.9300 .
C6 C7 1.345(11) .
C6 H6 0.9300 .
C3 C2 1.69(2) 12_755
C3 C2 1.69(2) 3_756
C3 C2 1.69(2) 10_557
C1 C1 1.36(3) 10_557
C1 H1 0.9300 .
C7 H7 0.9300 .

loop_
_geom_torsion_atom_site_label_1
_geom_torsion_atom_site_label_2
_geom_torsion_atom_site_label_3
_geom_torsion_atom_site_label_4
_geom_torsion
_geom_torsion_site_symmetry_1
_geom_torsion_site_symmetry_4
N2 C12 C11 C13 180.0 . .
C11 C12 C11 C13 0.0 3_657 .
N2 C12 C11 C10 0.0 . .
C11 C12 C11 C10 180.0 3_657 .
C17 C16 C15 C16 0.000(1) . 10_558
C17 C16 C15 C14 180.000(2) . .
C13 C14 C15 C16 90.000(2) 3_657 10_558
C13 C14 C15 C16 -90.000(2) . 10_558
C13 C14 C15 C16 -90.000(2) 3_657 .
C13 C14 C15 C16 90.000(2) . .
C12 C11 C13 C14 0.0 . .
C10 C11 C13 C14 180.0 . .
C12 C11 C13 N3 180.0 . .
C10 C11 C13 N3 0.0 . .
C13 C14 C13 C11 0.0 3_657 .
C15 C14 C13 C11 180.0 . .
C13 C14 C13 N3 180.0 3_657 .
C15 C14 C13 N3 0.0 . .
O2 C19 O2 O2 -107.3(8) 10_558 12_655
O2 C19 O2 O2 -85.1(2) 3_657 12_655
C18 C19 O2 O2 94.9(2) . 12_655
O2 C19 O2 Zn1 -34.2(15) 10_558 5_455
O2 C19 O2 Zn1 -12.0(5) 3_657 5_455
O2 C19 O2 Zn1 73.1(8) 12_655 5_455
C18 C19 O2 Zn1 168.0(5) . 5_455
O2 C19 C18 C17 -169.4(5) 10_558 .
O2 C19 C18 C17 169.4(5) 3_657 .
O2 C19 C18 C17 10.6(5) 12_655 .
O2 C19 C18 C17 -10.6(5) . .
O2 C19 C18 C17 10.6(5) 10_558 10_558
O2 C19 C18 C17 -10.6(5) 3_657 10_558
O2 C19 C18 C17 -169.4(5) 12_655 10_558
O2 C19 C18 C17 169.4(5) . 10_558
C12 C11 C10 C7 58.6(7) . .
C13 C11 C10 C7 -121.4(7) . .
C12 C11 C10 C7 -58.6(7) . 10_558
C13 C11 C10 C7 121.4(7) . 10_558
C12 C11 C10 C9 118.7(7) . .
C13 C11 C10 C9 -61.3(7) . .
C12 C11 C10 C9 -118.7(7) . 10_558
C13 C11 C10 C9 61.3(7) . 10_558
C6 C5 C4 O1 38.5(14) . .
C6 C5 C4 O1 147.6(10) 10_558 .
C8 C5 C4 O1 -153.5(9) 10_558 .
C8 C5 C4 O1 -20.4(13) . .
C6 C5 C4 O1 -147.6(10) . 10_558
C6 C5 C4 O1 -38.5(14) 10_558 10_558
C8 C5 C4 O1 20.4(13) 10_558 10_558
C8 C5 C4 O1 153.5(9) . 10_558
C17 C18 C17 C16 0.000(3) 10_558 .
C19 C18 C17 C16 180.000(2) . .
C15 C16 C17 C18 0.000(3) . .
O1 C4 O1 Zn1 4.3(16) 10_558 .
C5 C4 O1 Zn1 177.8(6) . .
N1 Zn1 O1 C4 170.0(9) . .
O1 Zn1 O1 C4 -58.3(10) 12_755 .
O2 Zn1 O1 C4 65.8(9) 16_645 .
O2 Zn1 O1 C4 60.7(9) 5_545 .
C2 C2 N1 C2 0.00(3) 10_557 12_755
C2 C2 N1 C2 0.00(3) 3_756 12_755
N1 C2 N1 C2 0(100) 10_557 12_755
C3 C2 N1 C2 0(74) 12_755 12_755
C3 C2 N1 C2 0(74) 3_756 12_755
C3 C2 N1 C2 0(100) . 12_755
C2 C2 N1 C2 0.00(3) 12_755 10_557
C2 C2 N1 C2 0.00(3) 3_756 10_557
N1 C2 N1 C2 0(100) 10_557 10_557
C3 C2 N1 C2 0(74) 12_755 10_557
C3 C2 N1 C2 0(74) 3_756 10_557
C3 C2 N1 C2 0(100) . 10_557
C2 C2 N1 C2 0.00(3) 12_755 3_756
C2 C2 N1 C2 0.00(3) 10_557 3_756
N1 C2 N1 C2 0(100) 10_557 3_756
C3 C2 N1 C2 0(74) 12_755 3_756
C3 C2 N1 C2 0(74) 3_756 3_756
C3 C2 N1 C2 0(100) . 3_756
C2 C2 N1 C1 0.000(19) 12_755 12_755
C2 C2 N1 C1 0.000(19) 10_557 12_755
C2 C2 N1 C1 0.000(19) 3_756 12_755
N1 C2 N1 C1 41.8(6) 10_557 12_755
C3 C2 N1 C1 -102.5(11) 12_755 12_755
C3 C2 N1 C1 -102.5(11) 3_756 12_755
C3 C2 N1 C1 -173.9(10) . 12_755
C2 C2 N1 C1 0.00(4) 12_755 .
C2 C2 N1 C1 0.00(4) 10_557 .
C2 C2 N1 C1 0.00(4) 3_756 .
N1 C2 N1 C1 -41.8(6) 10_557 .
C3 C2 N1 C1 173.9(10) 12_755 .
C3 C2 N1 C1 173.9(10) 3_756 .
C3 C2 N1 C1 102.5(11) . .
C2 C2 N1 Zn1 0.00(3) 12_755 .
C2 C2 N1 Zn1 0.00(3) 10_557 .
C2 C2 N1 Zn1 0.00(3) 3_756 .
N1 C2 N1 Zn1 180.0 10_557 .
C3 C2 N1 Zn1 35.7(9) 12_755 .
C3 C2 N1 Zn1 35.7(9) 3_756 .
C3 C2 N1 Zn1 -35.7(9) . .
O1 Zn1 N1 C2 68.5(2) . 12_755
O1 Zn1 N1 C2 -68.5(2) 12_755 12_755
O2 Zn1 N1 C2 174.1(3) 16_645 12_755
O2 Zn1 N1 C2 -174.1(3) 5_545 12_755
O1 Zn1 N1 C2 68.5(2) . 10_557
O1 Zn1 N1 C2 -68.5(2) 12_755 10_557
O2 Zn1 N1 C2 174.1(3) 16_645 10_557
O2 Zn1 N1 C2 -174.1(3) 5_545 10_557
O1 Zn1 N1 C2 68.5(2) . .
O1 Zn1 N1 C2 -68.5(2) 12_755 .
O2 Zn1 N1 C2 174.1(3) 16_645 .
O2 Zn1 N1 C2 -174.1(3) 5_545 .
O1 Zn1 N1 C2 68.5(2) . 3_756
O1 Zn1 N1 C2 -68.5(2) 12_755 3_756
O2 Zn1 N1 C2 174.1(3) 16_645 3_756
O2 Zn1 N1 C2 -174.1(3) 5_545 3_756
O1 Zn1 N1 C1 -157.0(6) . 12_755
O1 Zn1 N1 C1 66.0(7) 12_755 12_755
O2 Zn1 N1 C1 -51.4(7) 16_645 12_755
O2 Zn1 N1 C1 -39.6(7) 5_545 12_755
O1 Zn1 N1 C1 -66.0(7) . .
O1 Zn1 N1 C1 157.0(6) 12_755 .
O2 Zn1 N1 C1 39.6(7) 16_645 .
O2 Zn1 N1 C1 51.4(7) 5_545 .
C7 C10 C9 C8 -62.4(11) . .
C7 C10 C9 C8 1.1(15) 10_558 .
C9 C10 C9 C8 52.2(15) 10_558 .
C11 C10 C9 C8 -176.4(9) . .
C10 C9 C8 C5 -9.7(17) . .
C6 C5 C8 C9 74.3(12) . .
C6 C5 C8 C9 16.8(16) 10_558 .
C8 C5 C8 C9 -36.7(17) 10_558 .
C4 C5 C8 C9 -174.5(10) . .
C6 C5 C6 C7 56.1(16) 10_558 .
C8 C5 C6 C7 15.6(17) 10_558 .
C8 C5 C6 C7 -75.0(13) . .
C4 C5 C6 C7 -176.2(9) . .
C2 C2 C3 C2 0.0 10_557 12_755
C2 C2 C3 C2 0.0 3_756 12_755
N1 C2 C3 C2 0(100) . 12_755
N1 C2 C3 C2 0(100) 10_557 12_755
C3 C2 C3 C2 0.0 12_755 12_755
C3 C2 C3 C2 0.0 3_756 12_755
C2 C2 C3 C2 0.0 12_755 3_756
C2 C2 C3 C2 0.0 10_557 3_756
N1 C2 C3 C2 0(100) . 3_756
N1 C2 C3 C2 0(100) 10_557 3_756
C3 C2 C3 C2 0.0 12_755 3_756
C3 C2 C3 C2 0.0 3_756 3_756
C2 C2 C3 C2 0.0 12_755 10_557
C2 C2 C3 C2 0.0 3_756 10_557
N1 C2 C3 C2 0(100) . 10_557
N1 C2 C3 C2 0(100) 10_557 10_557
C3 C2 C3 C2 0.0 12_755 10_557
C3 C2 C3 C2 0.0 3_756 10_557
C2 N1 C1 C1 12.5(5) 12_755 10_557
C2 N1 C1 C1 12.5(5) 10_557 10_557
C2 N1 C1 C1 12.5(5) . 10_557
C2 N1 C1 C1 12.5(5) 3_756 10_557
C1 N1 C1 C1 -76.1(6) 12_755 10_557
Zn1 N1 C1 C1 174.0(3) . 10_557
C7 C10 C7 C6 -44.6(13) 10_558 .
C9 C10 C7 C6 81.4(11) . .
C9 C10 C7 C6 -1.0(14) 10_558 .
C11 C10 C7 C6 -178.3(9) . .
C5 C6 C7 C10 -7.1(18) . .

loop_
_platon_squeeze_void_nr
_platon_squeeze_void_average_x
_platon_squeeze_void_average_y
_platon_squeeze_void_average_z
_platon_squeeze_void_volume
_platon_squeeze_void_count_electrons
1 -0.005 -0.011 -0.022 1711.1 469.1
